data_1567484
loop_
_publ_author_name
'Sun, Xi-Shang'
'Diao, Xin-Yu'
'Dong, Xiu-Qin'
'Wang, Chun-Jiang'

_publ_section_title
;
 Base-Promoted Cascade
 \b-F-Elimination/Electrocyclization/Diels-Alder/Retro-Diels-Alder
 Reaction: Efficient Access to \d-Carboline Derivatives
;
_journal_name_full 'Chemical Science'
_journal_paper_doi 10.1039/D2SC03166C
_journal_year 2022
_chemical_formula_moiety 'C20 H16 F2 N2 O3'
_chemical_formula_sum 'C20 H16 F2 N2 O3'
_chemical_formula_weight 370.35
_space_group_crystal_system triclinic
_space_group_IT_number 2
_space_group_name_Hall '-P 1'
_space_group_name_H-M_alt 'P -1'
_atom_sites_solution_hydrogens geom
_atom_sites_solution_primary direct
_audit_creation_date 2020-08-10
_audit_creation_method
;
Olex2 1.3
(compiled 2020.07.31 svn.rc2a77460 for OlexSys, GUI svn.r6145)
;
_audit_update_record
;
2022-04-01 deposited with the CCDC.	2022-08-15 downloaded from the CCDC.
;
_cell_angle_alpha 108.139(6)
_cell_angle_beta 90.02(2)
_cell_angle_gamma 107.606(2)
_cell_formula_units_Z 8
_cell_length_a 10.4381(4)
_cell_length_b 17.2549(14)
_cell_length_c 20.9737(14)
_cell_measurement_reflns_used 8085
_cell_measurement_temperature 100.00(10)
_cell_measurement_theta_max 26.1330
_cell_measurement_theta_min 2.6060
_cell_volume 3403.0(4)
_computing_cell_refinement 'CrysAlisPro 1.171.38.43f (Rigaku OD, 2015)'
_computing_data_collection 'CrysAlisPro 1.171.38.43f (Rigaku OD, 2015)'
_computing_data_reduction 'CrysAlisPro 1.171.38.43f (Rigaku OD, 2015)'
_computing_molecular_graphics 'Olex2 1.3 (Dolomanov et al., 2009)'
_computing_publication_material 'Olex2 1.3 (Dolomanov et al., 2009)'
_computing_structure_refinement 'SHELXL 2018/3 (Sheldrick, 2015)'
_computing_structure_solution 'SHELXS  (Sheldrick, 2008)'
_diffrn_ambient_environment N~2~
_diffrn_ambient_temperature 100.00(10)
_diffrn_detector 'CCD plate'
_diffrn_detector_area_resol_mean 5.2684
_diffrn_detector_type AtlasS2
_diffrn_measured_fraction_theta_full 1.000
_diffrn_measured_fraction_theta_max 1.000
_diffrn_measurement_details
;
List of Runs (angles in degrees, time in seconds):

  # Type    Start    End  Width  t~exp~   \w     \q     \k     \f   Frames
#--------------------------------------------------------------------------
  1  \w     46.00  92.00   1.00    6.50    --   11.74-178.00-150.00   46
  2  \w    -13.00  58.00   1.00    6.50    --   11.74  37.00  30.00   71
  3  \w    -29.00  87.00   1.00    6.50    --   11.74  19.00 -60.00  116
  4  \w    -47.00  -1.00   1.00    7.00    --  -11.66  88.00-170.00   46
  5  \w    -45.00  -8.00   1.00    7.00    --   11.66 -37.00 -90.00   37
  6  \w     11.00  36.00   1.00    7.00    --   11.66 -37.00 -90.00   25
  7  \w    -21.00  14.00   1.00    7.00    --   11.66  77.00-150.00   35
  8  \w    -19.00  28.00   1.00    7.00    --   11.66  77.00  90.00   47
  9  \w    -13.00  27.00   1.00    7.00    --   11.66  37.00  30.00   40
;
_diffrn_measurement_device 'four-circle diffractometer'
_diffrn_measurement_device_type 'SuperNova, Dual, Cu at zero, AtlasS2'
_diffrn_measurement_method '\w scans'
_diffrn_orient_matrix_type 'CrysAlisPro convention (1999,Acta A55,543-557)'
_diffrn_orient_matrix_UB_11 0.0326176000
_diffrn_orient_matrix_UB_12 0.0221223000
_diffrn_orient_matrix_UB_13 0.0115648000
_diffrn_orient_matrix_UB_21 -0.0048335000
_diffrn_orient_matrix_UB_22 -0.0196849000
_diffrn_orient_matrix_UB_23 0.0195687000
_diffrn_orient_matrix_UB_31 0.0133995000
_diffrn_orient_matrix_UB_32 -0.0611652000
_diffrn_orient_matrix_UB_33 -0.0021003000
_diffrn_radiation_monochromator mirror
_diffrn_radiation_probe x-ray
_diffrn_radiation_type 'Mo K\a'
_diffrn_radiation_wavelength 0.71073
_diffrn_reflns_av_unetI/netI 0.0695
_diffrn_reflns_Laue_measured_fraction_full 1.000
_diffrn_reflns_Laue_measured_fraction_max 1.000
_diffrn_reflns_limit_h_max 12
_diffrn_reflns_limit_h_min -12
_diffrn_reflns_limit_k_max 20
_diffrn_reflns_limit_k_min -20
_diffrn_reflns_limit_l_max 24
_diffrn_reflns_limit_l_min -24
_diffrn_reflns_number 11981
_diffrn_reflns_point_group_measured_fraction_full 1.000
_diffrn_reflns_point_group_measured_fraction_max 1.000
_diffrn_reflns_theta_full 24.998
_diffrn_reflns_theta_max 24.998
_diffrn_reflns_theta_min 2.044
_diffrn_source 'micro-focus sealed X-ray tube'
_diffrn_source_type 'SuperNova (Mo) X-ray Source'
_exptl_absorpt_coefficient_mu 0.113
_exptl_absorpt_correction_T_max 1.00000
_exptl_absorpt_correction_T_min 0.84479
_exptl_absorpt_correction_type multi-scan
_exptl_absorpt_process_details
;
CrysAlisPro 1.171.38.43f (Rigaku Oxford Diffraction, 2015)
Empirical absorption correction using spherical harmonics,
 implemented in SCALE3 ABSPACK scaling algorithm.
;
_exptl_crystal_colour yellow
_exptl_crystal_colour_primary yellow
_exptl_crystal_density_diffrn 1.446
_exptl_crystal_description needle
_exptl_crystal_F_000 1536
_exptl_crystal_size_max 0.12
_exptl_crystal_size_mid 0.11
_exptl_crystal_size_min 0.1
_refine_diff_density_max 0.357
_refine_diff_density_min -0.290
_refine_diff_density_rms 0.056
_refine_ls_extinction_method none
_refine_ls_goodness_of_fit_ref 1.040
_refine_ls_hydrogen_treatment constr
_refine_ls_matrix_type full
_refine_ls_number_parameters 978
_refine_ls_number_reflns 11981
_refine_ls_number_restraints 0
_refine_ls_restrained_S_all 1.040
_refine_ls_R_factor_all 0.0699
_refine_ls_R_factor_gt 0.0493
_refine_ls_shift/su_max 0.008
_refine_ls_shift/su_mean 0.001
_refine_ls_structure_factor_coef Fsqd
_refine_ls_weighting_details 'w=1/[\s^2^(Fo^2^)+(0.0373P)^2^] where P=(Fo^2^+2Fc^2^)/3'
_refine_ls_weighting_scheme calc
_refine_ls_wR_factor_gt 0.1039
_refine_ls_wR_factor_ref 0.1163
_reflns_Friedel_coverage 0.000
_reflns_number_gt 9157
_reflns_number_total 11981
_reflns_threshold_expression 'I > 2\s(I)'
_cod_data_source_file d2sc03166c2.cif
_cod_data_source_block 8-5
_cod_original_cell_volume 3403.1(4)
_cod_database_code 1567484
_shelx_shelxl_version_number 2018/3
_shelx_space_group_comment
;
The symmetry employed for this shelxl refinement is uniquely defined
by the following loop, which should always be used as a source of
symmetry information in preference to the above space-group names.
They are only intended as comments.
;
_reflns_odcompleteness_completeness 99.95
_reflns_odcompleteness_iscentric 1
_reflns_odcompleteness_theta 26.32
_olex2_refinement_description
;
1. Twinned data refinement
 Scales: 0.5000(15)
 0.5000(15)
2. Fixed Uiso
 At 1.2 times of:
  All C(H) groups, All C(H,H) groups
 At 1.5 times of:
  All C(H,H,H) groups
3.a Secondary CH2 refined with riding coordinates:
 C7(H7A,H7B), C19(H19A,H19B), C39(H39A,H39B), C59(H59A,H59B), C32(H32A,H32B),
 C76(H76A,H76B), C24(H24A,H24B), C89(H89A,H89B)
3.b Aromatic/amide H refined with riding coordinates:
 C13(H13), C5(H5), C14(H14), C2(H2), C12(H12), C3(H3), C4(H4), C6(H6),
 C15(H15), C5BA(H5BA), C35(H35), C2BA(H2BA), C0AA(H0AA), C4AA(H4AA), C29(H29),
 C33(H33), C41(H41), C81(H81), C30(H30), C8AA(H8AA), C27(H27), C1AA(H1AA),
 C2AA(H2AA), C49(H49), C57(H57), C73(H73), C92(H92), C22(H22), C9AA(H9AA),
 C3BA(H3BA), C0BA(H0BA), C4BA(H4BA), C3AA(H3AA), C34(H34), C58(H58), C71(H71)
3.c Idealised Me refined as rotating group:
 C20(H20A,H20B,H20C), C5AA(H5AA,H5AB,H5AC), C9BA(H9BA,H9BB,H9BC), C7BA(H7BA,
 H7BB,H7BC)
;
_olex2_submission_special_instructions 'No special instructions were received'
_oxdiff_exptl_absorpt_empirical_details
;
Empirical correction (ABSPACK) includes:
- Absorption correction using spherical harmonics
- Frame scaling
;
_oxdiff_exptl_absorpt_empirical_full_max 1.215
_oxdiff_exptl_absorpt_empirical_full_min 0.793

loop_
_space_group_symop_operation_xyz
'x, y, z'
'-x, -y, -z'

loop_
_atom_site_label
_atom_site_type_symbol
_atom_site_fract_x
_atom_site_fract_y
_atom_site_fract_z
_atom_site_U_iso_or_equiv
_atom_site_adp_type
_atom_site_occupancy
_atom_site_site_symmetry_order
_atom_site_calc_flag
_atom_site_refinement_flags_posn
_atom_site_refinement_flags_adp
_atom_site_refinement_flags_occupancy
_atom_site_disorder_assembly
_atom_site_disorder_group
F2 F 0.1978(2) 1.65147(14) 0.56316(10) 0.0277(5) Uani 1 1 d . . . . .
F1 F 0.3487(2) 1.61288(14) 0.50351(10) 0.0248(5) Uani 1 1 d . . . . .
O3 O 0.4688(3) 1.87959(16) 0.54601(12) 0.0252(6) Uani 1 1 d . . . . .
O2 O 0.4954(3) 1.77412(16) 0.58070(12) 0.0295(7) Uani 1 1 d . . . . .
N2 N 0.2437(3) 1.77241(19) 0.46792(14) 0.0195(7) Uani 1 1 d . . . . .
O1 O 0.1566(3) 1.59278(16) 0.45263(12) 0.0230(6) Uani 1 1 d . . . . .
C16 C 0.3078(4) 1.7425(2) 0.50314(16) 0.0176(8) Uani 1 1 d . . . . .
C7 C -0.0812(4) 1.4886(2) 0.35669(18) 0.0256(9) Uani 1 1 d . . . . .
H7A H -0.174591 1.473320 0.336112 0.031 Uiso 1 1 calc R U . . .
H7B H -0.086393 1.472753 0.398335 0.031 Uiso 1 1 calc R U . . .
C13 C -0.1842(4) 1.6921(3) 0.29178(18) 0.0311(10) Uani 1 1 d . . . . .
H13 H -0.258689 1.683358 0.261400 0.037 Uiso 1 1 calc R U . . .
C5 C 0.0772(4) 1.3992(3) 0.19953(18) 0.0281(10) Uani 1 1 d . . . . .
H5 H 0.084201 1.403292 0.155462 0.034 Uiso 1 1 calc R U . . .
C20 C 0.5911(4) 2.0286(2) 0.60095(19) 0.0348(10) Uani 1 1 d . . . . .
H20A H 0.584515 2.037883 0.557463 0.052 Uiso 1 1 calc R U . . .
H20B H 0.674650 2.069541 0.628052 0.052 Uiso 1 1 calc R U . . .
H20C H 0.513298 2.037079 0.624929 0.052 Uiso 1 1 calc R U . . .
N1 N -0.0155(3) 1.5810(2) 0.37396(14) 0.0206(7) Uani 1 1 d . . . . .
C8 C 0.0914(4) 1.6284(2) 0.41983(17) 0.0185(8) Uani 1 1 d . . . . .
C11 C -0.0550(4) 1.6394(3) 0.35116(18) 0.0232(9) Uani 1 1 d . . . . .
C10 C 0.0348(4) 1.7239(2) 0.38270(18) 0.0214(9) Uani 1 1 d . . . . .
C18 C 0.4332(4) 1.7984(2) 0.54709(18) 0.0235(9) Uani 1 1 d . . . . .
C19 C 0.5924(4) 1.9383(2) 0.58927(18) 0.0281(9) Uani 1 1 d . . . . .
H19A H 0.673042 1.929728 0.567019 0.034 Uiso 1 1 calc R U . . .
H19B H 0.594991 1.927235 0.632757 0.034 Uiso 1 1 calc R U . . .
C14 C -0.0962(4) 1.7751(3) 0.32239(19) 0.0285(10) Uani 1 1 d . . . . .
H14 H -0.111651 1.821392 0.311854 0.034 Uiso 1 1 calc R U . . .
C2 C 0.0524(4) 1.3856(2) 0.32736(18) 0.0256(9) Uani 1 1 d . . . . .
H2 H 0.044321 1.380660 0.371163 0.031 Uiso 1 1 calc R U . . .
C12 C -0.1654(4) 1.6215(3) 0.30474(18) 0.0286(10) Uani 1 1 d . . . . .
H12 H -0.223999 1.564561 0.283343 0.034 Uiso 1 1 calc R U . . .
C3 C 0.1230(4) 1.3399(3) 0.28185(18) 0.0299(10) Uani 1 1 d . . . . .
H3 H 0.161458 1.303046 0.294859 0.036 Uiso 1 1 calc R U . . .
C4 C 0.1376(4) 1.3473(3) 0.21893(18) 0.0301(10) Uani 1 1 d . . . . .
H4 H 0.188177 1.317408 0.188982 0.036 Uiso 1 1 calc R U . . .
C17 C 0.2547(4) 1.6515(2) 0.50454(17) 0.0188(9) Uani 1 1 d . . . . .
C6 C 0.0079(4) 1.4443(2) 0.24332(17) 0.0236(9) Uani 1 1 d . . . . .
H6 H -0.031548 1.480294 0.229713 0.028 Uiso 1 1 calc R U . . .
C1 C -0.0054(4) 1.4379(2) 0.30789(17) 0.0214(9) Uani 1 1 d . . . . .
C15 C 0.0134(4) 1.7922(3) 0.36774(18) 0.0254(9) Uani 1 1 d . . . . .
H15 H 0.072308 1.849263 0.388100 0.030 Uiso 1 1 calc R U . . .
C9 C 0.1304(4) 1.7148(2) 0.42767(17) 0.0186(9) Uani 1 1 d . . . . .
F3 F 0.2601(2) 1.13707(16) 0.01075(11) 0.0295(6) Uani 1 1 d . . . . .
F6 F 0.4439(2) 1.16747(15) 0.07356(10) 0.0271(5) Uani 1 1 d . . . . .
O18 O 0.4282(3) 1.10137(16) -0.03701(13) 0.0245(6) Uani 1 1 d . . . . .
N36 N 0.5782(3) 1.07408(19) -0.11709(14) 0.0207(7) Uani 1 1 d . . . . .
O42 O 0.4607(3) 1.40162(18) 0.04947(13) 0.0307(7) Uani 1 1 d . . . . .
O48 O 0.3003(3) 1.3046(2) 0.08388(13) 0.0355(7) Uani 1 1 d . . . . .
N3 N 0.5426(3) 1.27703(19) -0.03144(14) 0.0193(7) Uani 1 1 d . . . . .
C5BA C 0.3043(4) 0.8958(2) -0.29468(18) 0.0261(9) Uani 1 1 d . . . . .
H5BA H 0.303173 0.905007 -0.337018 0.031 Uiso 1 1 calc R U . . .
C35 C 0.3099(4) 0.8686(2) -0.17176(19) 0.0224(8) Uani 1 1 d . . . . .
H35 H 0.311520 0.858468 -0.129797 0.027 Uiso 1 1 calc R U . . .
C2BA C 0.8508(4) 1.1579(3) -0.21445(17) 0.0263(10) Uani 1 1 d . . . . .
H2BA H 0.907871 1.140809 -0.247575 0.032 Uiso 1 1 calc R U . . .
C36 C 0.5270(4) 1.1295(2) -0.07317(16) 0.0183(8) Uani 1 1 d . . . . .
C5AA C 0.3090(4) 1.4836(3) 0.0539(2) 0.0464(11) Uani 1 1 d . . . . .
H5AA H 0.345810 1.499224 0.014956 0.070 Uiso 1 1 calc R U . . .
H5AB H 0.278849 1.529893 0.083043 0.070 Uiso 1 1 calc R U . . .
H5AC H 0.232259 1.430353 0.038136 0.070 Uiso 1 1 calc R U . . .
C28 C 0.6775(4) 1.1235(2) -0.14677(17) 0.0187(8) Uani 1 1 d . . . . .
C0AA C 0.7605(4) 1.0963(3) -0.19385(17) 0.0265(9) Uani 1 1 d . . . . .
H0AA H 0.755451 1.037446 -0.211248 0.032 Uiso 1 1 calc R U . . .
C4AA C 0.1993(4) 0.8225(3) -0.21906(19) 0.0275(9) Uani 1 1 d . . . . .
H4AA H 0.125357 0.781072 -0.209452 0.033 Uiso 1 1 calc R U . . .
C29 C 0.1956(4) 0.8365(2) -0.28071(19) 0.0275(10) Uani 1 1 d . . . . .
H29 H 0.118792 0.805427 -0.313002 0.033 Uiso 1 1 calc R U . . .
C33 C 0.8616(4) 1.2445(3) -0.18836(18) 0.0268(10) Uani 1 1 d . . . . .
H33 H 0.925535 1.285578 -0.203517 0.032 Uiso 1 1 calc R U . . .
C38 C 0.6844(4) 1.2108(2) -0.11822(17) 0.0174(8) Uani 1 1 d . . . . .
C39 C 0.5378(4) 0.9809(2) -0.13106(19) 0.0240(9) Uani 1 1 d . . . . .
H39A H 0.514546 0.968638 -0.088669 0.029 Uiso 1 1 calc R U . . .
H39B H 0.615963 0.961117 -0.145646 0.029 Uiso 1 1 calc R U . . .
C41 C 0.7790(4) 1.2710(2) -0.14033(17) 0.0216(9) Uani 1 1 d . . . . .
H41 H 0.786808 1.330208 -0.122391 0.026 Uiso 1 1 calc R U . . .
C53 C 0.4185(4) 0.9292(2) -0.18463(18) 0.0211(9) Uani 1 1 d . . . . .
C59 C 0.4141(4) 1.4705(3) 0.0919(2) 0.0367(11) Uani 1 1 d . . . . .
H59A H 0.491167 1.524430 0.108368 0.044 Uiso 1 1 calc R U . . .
H59B H 0.377432 1.455490 0.131618 0.044 Uiso 1 1 calc R U . . .
C61 C 0.4497(4) 1.2564(2) 0.00671(17) 0.0202(9) Uani 1 1 d . . . . .
C63 C 0.5874(4) 1.2128(2) -0.07046(16) 0.0168(8) Uani 1 1 d . . . . .
C67 C 0.3955(4) 1.1672(3) 0.01315(18) 0.0226(9) Uani 1 1 d . . . . .
C70 C 0.3929(4) 1.3212(3) 0.05084(18) 0.0242(9) Uani 1 1 d . . . . .
C81 C 0.4162(4) 0.9425(2) -0.24647(18) 0.0246(9) Uani 1 1 d . . . . .
H81 H 0.490843 0.983335 -0.256145 0.030 Uiso 1 1 calc R U . . .
F10 F 0.8869(2) 1.64377(15) 0.51352(11) 0.0320(6) Uani 1 1 d . . . . .
F12 F 0.7370(2) 1.67917(15) 0.57539(10) 0.0320(6) Uani 1 1 d . . . . .
O22 O 0.6833(3) 1.60712(16) 0.46661(12) 0.0230(6) Uani 1 1 d . . . . .
O26 O 1.0201(3) 1.8141(2) 0.57948(13) 0.0399(8) Uani 1 1 d . . . . .
O40 O 0.9584(3) 1.90621(19) 0.53935(15) 0.0460(8) Uani 1 1 d . . . . .
N43 N 0.5005(3) 1.57561(19) 0.38744(14) 0.0192(7) Uani 1 1 d . . . . .
N9 N 0.7428(3) 1.7810(2) 0.46739(14) 0.0242(8) Uani 1 1 d . . . . .
C30 C 0.5216(4) 1.4426(2) 0.26057(17) 0.0246(9) Uani 1 1 d . . . . .
H30 H 0.491305 1.484894 0.251115 0.030 Uiso 1 1 calc R U . . .
C8AA C 0.6063(4) 1.3174(2) 0.28654(17) 0.0239(9) Uani 1 1 d . . . . .
H8AA H 0.634102 1.273609 0.295064 0.029 Uiso 1 1 calc R U . . .
C27 C 0.4955(4) 1.7715(2) 0.36075(17) 0.0248(9) Uani 1 1 d . . . . .
H27 H 0.548195 1.830551 0.376991 0.030 Uiso 1 1 calc R U . . .
C1AA C 0.5799(4) 1.3939(3) 0.21265(17) 0.0254(9) Uani 1 1 d . . . . .
H1AA H 0.590987 1.403361 0.170447 0.031 Uiso 1 1 calc R U . . .
C2AA C 0.3042(4) 1.6556(2) 0.28910(19) 0.0267(9) Uani 1 1 d . . . . .
H2AA H 0.228333 1.638366 0.256948 0.032 Uiso 1 1 calc R U . . .
C9BA C 1.1919(4) 1.9820(3) 0.5400(2) 0.0543(12) Uani 1 1 d . . . . .
H9BA H 1.168778 1.987539 0.496666 0.081 Uiso 1 1 calc R U . . .
H9BB H 1.214485 1.928858 0.531990 0.081 Uiso 1 1 calc R U . . .
H9BC H 1.269688 2.031414 0.564647 0.081 Uiso 1 1 calc R U . . .
C26 C 0.5283(4) 1.7118(2) 0.38308(18) 0.0198(9) Uani 1 1 d . . . . .
C25 C 0.9454(4) 1.8296(3) 0.54495(18) 0.0317(10) Uani 1 1 d . . . . .
C32 C 0.4436(4) 1.4841(2) 0.37800(17) 0.0199(8) Uani 1 1 d . . . . .
H32A H 0.344859 1.465431 0.365619 0.024 Uiso 1 1 calc R U . . .
H32B H 0.458474 1.474261 0.421066 0.024 Uiso 1 1 calc R U . . .
C46 C 0.6061(4) 1.6326(2) 0.43018(16) 0.0176(8) Uani 1 1 d . . . . .
C48 C 0.4478(4) 1.6241(2) 0.35810(17) 0.0181(8) Uani 1 1 d . . . . .
C49 C 0.3833(4) 1.7426(2) 0.31394(18) 0.0246(9) Uani 1 1 d . . . . .
H49 H 0.359303 1.782970 0.298258 0.030 Uiso 1 1 calc R U . . .
C51 C 0.5060(4) 1.4304(2) 0.32374(16) 0.0164(8) Uani 1 1 d . . . . .
C57 C 0.6230(4) 1.3309(2) 0.22487(17) 0.0264(9) Uani 1 1 d . . . . .
H57 H 0.663456 1.297301 0.191370 0.032 Uiso 1 1 calc R U . . .
C66 C 0.6324(4) 1.7160(2) 0.43096(17) 0.0191(9) Uani 1 1 d . . . . .
C73 C 0.3349(4) 1.5944(2) 0.31071(17) 0.0207(9) Uani 1 1 d . . . . .
H73 H 0.281914 1.535359 0.294166 0.025 Uiso 1 1 calc R U . . .
C76 C 1.0774(5) 1.9794(3) 0.5794(2) 0.0529(13) Uani 1 1 d . . . . .
H76A H 1.056949 2.034204 0.589867 0.063 Uiso 1 1 calc R U . . .
H76B H 1.098469 1.971372 0.622505 0.063 Uiso 1 1 calc R U . . .
C80 C 0.8187(4) 1.7613(3) 0.50541(18) 0.0252(9) Uani 1 1 d . . . . .
C84 C 0.7828(4) 1.6747(3) 0.51391(18) 0.0250(9) Uani 1 1 d . . . . .
C92 C 0.5492(4) 1.3674(2) 0.33598(18) 0.0206(8) Uani 1 1 d . . . . .
H92 H 0.539685 1.358401 0.378409 0.025 Uiso 1 1 calc R U . . .
F13 F 0.2454(2) 0.88220(16) -0.00600(11) 0.0288(5) Uani 1 1 d . . . . .
F24 F 0.0559(2) 0.84336(15) -0.06758(10) 0.0284(5) Uani 1 1 d . . . . .
O28 O 0.0709(3) 0.90348(16) 0.04399(12) 0.0234(6) Uani 1 1 d . . . . .
O34 O 0.1014(3) 0.61816(17) -0.04271(12) 0.0266(6) Uani 1 1 d . . . . .
O38 O 0.2296(3) 0.72114(17) -0.08204(12) 0.0256(6) Uani 1 1 d . . . . .
N4 N -0.0237(3) 0.72436(19) 0.02889(14) 0.0190(7) Uani 1 1 d . . . . .
N11 N -0.0941(3) 0.91516(19) 0.11839(14) 0.0223(7) Uani 1 1 d . . . . .
C23 C -0.1887(4) 0.7745(2) 0.11072(17) 0.0209(9) Uani 1 1 d . . . . .
C22 C 0.2793(4) 1.1580(3) 0.27995(18) 0.0261(9) Uani 1 1 d . . . . .
H22 H 0.356171 1.190560 0.311965 0.031 Uiso 1 1 calc R U . . .
C9AA C -0.3788(4) 0.7235(3) 0.16930(18) 0.0309(10) Uani 1 1 d . . . . .
H9AA H -0.444955 0.677874 0.178637 0.037 Uiso 1 1 calc R U . . .
C3BA C 0.1637(4) 1.1189(2) 0.17022(18) 0.0259(9) Uani 1 1 d . . . . .
H3BA H 0.162300 1.125554 0.126951 0.031 Uiso 1 1 calc R U . . .
C0BA C -0.3760(4) 0.8079(3) 0.20016(18) 0.0306(10) Uani 1 1 d . . . . .
H0BA H -0.439010 0.818650 0.231747 0.037 Uiso 1 1 calc R U . . .
C6BA C 0.0540(4) 1.0618(2) 0.18614(18) 0.0229(9) Uani 1 1 d . . . . .
C31 C 0.1107(4) 0.8442(3) -0.00844(18) 0.0215(9) Uani 1 1 d . . . . .
C7BA C 0.0743(4) 0.4693(2) -0.0942(2) 0.0350(10) Uani 1 1 d . . . . .
H7BA H 0.114027 0.427577 -0.122796 0.053 Uiso 1 1 calc R U . . .
H7BB H -0.012690 0.462447 -0.116581 0.053 Uiso 1 1 calc R U . . .
H7BC H 0.060570 0.459350 -0.050811 0.053 Uiso 1 1 calc R U . . .
C4BA C 0.1685(4) 1.1007(2) 0.29634(19) 0.0287(10) Uani 1 1 d . . . . .
H4BA H 0.169979 1.094168 0.339633 0.034 Uiso 1 1 calc R U . . .
C3AA C -0.2864(4) 0.8766(3) 0.18710(18) 0.0285(10) Uani 1 1 d . . . . .
H3AA H -0.287271 0.933787 0.207987 0.034 Uiso 1 1 calc R U . . .
C21 C 0.0719(4) 0.7540(2) -0.00478(17) 0.0191(8) Uani 1 1 d . . . . .
C24 C 0.1689(4) 0.5596(2) -0.08249(18) 0.0239(8) Uani 1 1 d . . . . .
H24A H 0.255741 0.568388 -0.057877 0.029 Uiso 1 1 calc R U . . .
H24B H 0.187222 0.569645 -0.126058 0.029 Uiso 1 1 calc R U . . .
C34 C 0.2761(4) 1.1667(3) 0.21722(18) 0.0282(10) Uani 1 1 d . . . . .
H34 H 0.351077 1.205548 0.205783 0.034 Uiso 1 1 calc R U . . .
C43 C 0.1425(4) 0.6971(2) -0.04698(17) 0.0203(8) Uani 1 1 d . . . . .
C45 C -0.0820(4) 0.7824(2) 0.06797(16) 0.0179(8) Uani 1 1 d . . . . .
C58 C 0.0557(4) 1.0532(2) 0.24932(18) 0.0261(9) Uani 1 1 d . . . . .
H58 H -0.019979 1.014821 0.260791 0.031 Uiso 1 1 calc R U . . .
C71 C -0.2848(4) 0.7059(3) 0.12471(18) 0.0255(9) Uani 1 1 d . . . . .
H71 H -0.285290 0.648362 0.103932 0.031 Uiso 1 1 calc R U . . .
C75 C -0.0311(4) 0.8671(2) 0.07480(17) 0.0215(9) Uani 1 1 d . . . . .
C87 C -0.1947(4) 0.8579(3) 0.14183(18) 0.0240(9) Uani 1 1 d . . . . .
C89 C -0.0666(4) 1.0081(2) 0.13448(19) 0.0251(9) Uani 1 1 d . . . . .
H89A H -0.147416 1.022956 0.151726 0.030 Uiso 1 1 calc R U . . .
H89B H -0.050809 1.022917 0.092556 0.030 Uiso 1 1 calc R U . . .

loop_
_atom_site_aniso_label
_atom_site_aniso_U_11
_atom_site_aniso_U_22
_atom_site_aniso_U_33
_atom_site_aniso_U_23
_atom_site_aniso_U_13
_atom_site_aniso_U_12
F2 0.0366(13) 0.0250(12) 0.0229(11) 0.0091(10) 0.0105(10) 0.0103(11)
F1 0.0283(12) 0.0222(12) 0.0281(11) 0.0069(10) 0.0025(9) 0.0153(10)
O3 0.0219(13) 0.0175(14) 0.0320(14) 0.0074(12) -0.0084(11) 0.0010(12)
O2 0.0353(16) 0.0226(16) 0.0302(14) 0.0101(12) -0.0057(12) 0.0072(13)
N2 0.0247(18) 0.0201(18) 0.0149(15) 0.0050(14) 0.0032(14) 0.0095(16)
O1 0.0241(14) 0.0206(14) 0.0258(13) 0.0110(12) 0.0038(12) 0.0056(12)
C16 0.022(2) 0.017(2) 0.0165(18) 0.0056(16) 0.0047(16) 0.0106(17)
C7 0.021(2) 0.027(2) 0.0238(19) 0.0064(17) 0.0039(15) 0.0020(17)
C13 0.023(2) 0.055(3) 0.024(2) 0.020(2) 0.0068(17) 0.016(2)
C5 0.024(2) 0.035(2) 0.0151(19) 0.0026(17) 0.0005(17) 0.000(2)
C20 0.035(2) 0.017(2) 0.043(2) 0.0078(19) -0.0098(18) -0.0025(18)
N1 0.0209(17) 0.0200(17) 0.0154(15) 0.0010(13) 0.0033(13) 0.0036(15)
C8 0.016(2) 0.021(2) 0.0201(18) 0.0071(17) 0.0031(16) 0.0063(18)
C11 0.021(2) 0.029(2) 0.0210(19) 0.0076(17) 0.0066(16) 0.0108(19)
C10 0.020(2) 0.023(2) 0.0204(19) 0.0062(17) 0.0035(16) 0.0077(18)
C18 0.026(2) 0.020(2) 0.025(2) 0.0090(17) 0.0075(17) 0.0060(19)
C19 0.026(2) 0.024(2) 0.029(2) 0.0050(17) -0.0052(16) 0.0024(17)
C14 0.024(2) 0.037(3) 0.035(2) 0.021(2) 0.0100(17) 0.013(2)
C2 0.021(2) 0.026(2) 0.0205(19) 0.0039(17) 0.0015(16) -0.0005(19)
C12 0.018(2) 0.038(3) 0.026(2) 0.0114(19) 0.0051(16) 0.0020(19)
C3 0.031(2) 0.027(2) 0.033(2) 0.0086(19) 0.0026(19) 0.011(2)
C4 0.029(2) 0.029(2) 0.022(2) -0.0032(18) 0.0049(18) 0.006(2)
C17 0.0208(19) 0.023(2) 0.0143(18) 0.0059(16) 0.0034(15) 0.0090(17)
C6 0.024(2) 0.021(2) 0.0188(18) 0.0039(16) -0.0040(16) 0.0001(18)
C1 0.0138(18) 0.017(2) 0.025(2) 0.0050(16) -0.0064(15) -0.0052(16)
C15 0.024(2) 0.035(2) 0.025(2) 0.0162(18) 0.0071(16) 0.0138(19)
C9 0.014(2) 0.018(2) 0.0217(19) 0.0047(17) 0.0057(16) 0.0036(18)
F3 0.0245(12) 0.0325(14) 0.0309(12) 0.0120(11) 0.0040(10) 0.0068(11)
F6 0.0386(13) 0.0318(13) 0.0147(10) 0.0119(9) -0.0025(9) 0.0124(11)
O18 0.0284(15) 0.0190(14) 0.0260(14) 0.0082(12) 0.0071(13) 0.0065(13)
N36 0.0277(18) 0.0177(17) 0.0188(15) 0.0068(14) 0.0070(14) 0.0096(15)
O42 0.0349(16) 0.0233(16) 0.0326(14) 0.0027(12) 0.0097(12) 0.0141(13)
O48 0.0367(17) 0.0455(19) 0.0248(14) 0.0071(13) 0.0126(13) 0.0183(15)
N3 0.0248(18) 0.0178(17) 0.0185(15) 0.0058(14) 0.0013(14) 0.0116(15)
C5BA 0.037(3) 0.022(2) 0.0192(19) 0.0039(17) 0.0017(17) 0.013(2)
C35 0.023(2) 0.021(2) 0.0268(19) 0.0084(16) 0.0088(17) 0.0112(18)
C2BA 0.026(2) 0.036(3) 0.0179(19) 0.0066(18) 0.0065(16) 0.015(2)
C36 0.019(2) 0.017(2) 0.0153(18) 0.0005(16) -0.0018(17) 0.0047(18)
C5AA 0.053(3) 0.046(3) 0.047(2) 0.018(2) 0.018(2) 0.021(2)
C28 0.025(2) 0.015(2) 0.0182(18) 0.0057(15) -0.0030(17) 0.0094(18)
C0AA 0.030(2) 0.025(2) 0.023(2) 0.0035(17) -0.0003(17) 0.0097(19)
C4AA 0.019(2) 0.030(2) 0.033(2) 0.0079(19) 0.0079(17) 0.0088(18)
C29 0.021(2) 0.022(2) 0.035(2) 0.0004(19) 0.0021(18) 0.0109(19)
C33 0.026(2) 0.033(3) 0.024(2) 0.0130(19) 0.0061(17) 0.0097(19)
C38 0.016(2) 0.016(2) 0.0184(18) 0.0030(16) -0.0077(16) 0.0055(17)
C39 0.031(2) 0.0076(18) 0.033(2) 0.0047(16) 0.0022(17) 0.0068(17)
C41 0.024(2) 0.014(2) 0.025(2) 0.0051(17) -0.0016(17) 0.0057(17)
C53 0.026(2) 0.017(2) 0.0213(19) 0.0029(16) -0.0005(16) 0.0130(18)
C59 0.034(2) 0.023(2) 0.043(2) -0.007(2) 0.0017(19) 0.015(2)
C61 0.024(2) 0.022(2) 0.0189(19) 0.0082(16) 0.0012(17) 0.0114(18)
C63 0.021(2) 0.016(2) 0.0136(17) 0.0032(16) -0.0022(17) 0.0075(18)
C67 0.021(2) 0.024(2) 0.0214(19) 0.0064(17) 0.0016(16) 0.0064(18)
C70 0.025(2) 0.028(2) 0.0195(19) 0.0052(18) -0.0001(17) 0.0114(19)
C81 0.035(2) 0.020(2) 0.025(2) 0.0060(17) 0.0054(17) 0.0178(19)
F10 0.0260(12) 0.0426(15) 0.0329(12) 0.0121(11) 0.0050(10) 0.0190(11)
F12 0.0324(13) 0.0425(15) 0.0232(12) 0.0113(11) 0.0104(10) 0.0144(11)
O22 0.0234(14) 0.0221(15) 0.0219(13) 0.0048(12) -0.0021(12) 0.0072(13)
O26 0.0325(16) 0.052(2) 0.0309(15) 0.0090(15) 0.0002(13) 0.0123(16)
O40 0.0427(17) 0.0313(19) 0.0489(18) 0.0135(15) -0.0137(14) -0.0103(15)
N43 0.0196(17) 0.0146(17) 0.0215(15) 0.0035(13) 0.0029(14) 0.0054(15)
N9 0.0247(19) 0.0275(19) 0.0203(17) 0.0046(15) 0.0077(15) 0.0117(17)
C30 0.021(2) 0.027(2) 0.027(2) 0.0071(18) -0.0016(17) 0.0122(18)
C8AA 0.024(2) 0.019(2) 0.027(2) 0.0039(17) -0.0004(16) 0.0083(17)
C27 0.028(2) 0.023(2) 0.0216(19) 0.0058(17) 0.0070(17) 0.0064(19)
C1AA 0.023(2) 0.040(3) 0.0135(18) 0.0107(17) 0.0041(16) 0.009(2)
C2AA 0.018(2) 0.029(2) 0.029(2) 0.0064(19) 0.0049(16) 0.0044(19)
C9BA 0.042(3) 0.040(3) 0.062(3) 0.008(2) -0.010(2) -0.004(2)
C26 0.017(2) 0.021(2) 0.0220(19) 0.0091(17) 0.0052(16) 0.0053(17)
C25 0.027(2) 0.045(3) 0.0159(19) 0.0016(19) -0.0033(17) 0.009(2)
C32 0.0177(18) 0.020(2) 0.0222(18) 0.0084(16) 0.0057(15) 0.0043(17)
C46 0.014(2) 0.026(2) 0.0138(17) 0.0080(16) 0.0043(16) 0.0069(19)
C48 0.0161(19) 0.021(2) 0.0178(18) 0.0048(16) 0.0046(15) 0.0076(17)
C49 0.028(2) 0.022(2) 0.032(2) 0.0128(19) 0.0076(17) 0.0155(19)
C51 0.0125(17) 0.0148(19) 0.0152(17) 0.0022(15) -0.0029(15) -0.0025(16)
C57 0.025(2) 0.023(2) 0.021(2) -0.0038(17) 0.0002(17) 0.0043(19)
C66 0.017(2) 0.019(2) 0.0180(18) 0.0026(17) 0.0050(16) 0.0055(18)
C73 0.0173(19) 0.023(2) 0.0239(19) 0.0126(17) 0.0036(15) 0.0044(17)
C76 0.041(3) 0.048(3) 0.056(3) 0.007(3) -0.002(2) 0.006(2)
C80 0.024(2) 0.029(2) 0.021(2) 0.0054(18) 0.0106(18) 0.0089(19)
C84 0.023(2) 0.039(3) 0.0140(18) 0.0045(17) 0.0038(16) 0.0146(19)
C92 0.0193(19) 0.0173(19) 0.0211(18) 0.0073(16) -0.0002(16) -0.0012(17)
F13 0.0240(12) 0.0293(14) 0.0325(12) 0.0112(11) 0.0025(10) 0.0065(10)
F24 0.0387(13) 0.0269(13) 0.0204(11) 0.0117(10) -0.0057(10) 0.0075(11)
O28 0.0292(15) 0.0138(14) 0.0236(13) 0.0039(11) 0.0014(12) 0.0039(13)
O34 0.0394(16) 0.0209(16) 0.0254(13) 0.0106(12) 0.0117(12) 0.0148(14)
O38 0.0290(15) 0.0267(16) 0.0222(13) 0.0084(12) 0.0074(11) 0.0099(13)
N4 0.0205(17) 0.0164(17) 0.0220(16) 0.0041(14) 0.0014(14) 0.0109(15)
N11 0.0268(18) 0.0221(18) 0.0209(16) 0.0039(14) 0.0018(14) 0.0150(16)
C23 0.026(2) 0.021(2) 0.0164(18) 0.0044(16) -0.0038(16) 0.0108(18)
C22 0.022(2) 0.025(2) 0.028(2) 0.0009(18) -0.0005(18) 0.0099(19)
C9AA 0.032(2) 0.037(3) 0.031(2) 0.018(2) 0.0046(18) 0.013(2)
C3BA 0.031(2) 0.028(2) 0.0202(19) 0.0037(17) 0.0011(17) 0.014(2)
C0BA 0.029(2) 0.047(3) 0.0204(19) 0.011(2) 0.0049(17) 0.020(2)
C6BA 0.028(2) 0.0141(19) 0.024(2) -0.0012(16) -0.0043(17) 0.0106(18)
C31 0.022(2) 0.023(2) 0.0186(19) 0.0079(17) -0.0003(16) 0.0053(18)
C7BA 0.035(2) 0.021(2) 0.047(2) 0.008(2) 0.0095(18) 0.0084(18)
C4BA 0.033(2) 0.029(2) 0.024(2) 0.0031(18) 0.0006(18) 0.015(2)
C3AA 0.029(2) 0.033(3) 0.025(2) 0.0027(18) -0.0035(17) 0.018(2)
C21 0.023(2) 0.019(2) 0.0168(18) 0.0076(16) 0.0004(17) 0.0079(18)
C24 0.027(2) 0.0147(19) 0.032(2) 0.0060(16) 0.0080(16) 0.0100(17)
C34 0.024(2) 0.023(2) 0.034(2) 0.0040(18) 0.0042(18) 0.0070(19)
C43 0.020(2) 0.021(2) 0.0171(18) 0.0044(16) -0.0042(16) 0.0052(18)
C45 0.025(2) 0.015(2) 0.0154(18) 0.0065(16) -0.0004(17) 0.0073(19)
C58 0.024(2) 0.029(2) 0.027(2) 0.0076(18) 0.0040(17) 0.0139(19)
C71 0.027(2) 0.028(2) 0.028(2) 0.0163(19) 0.0017(17) 0.0105(19)
C75 0.025(2) 0.024(2) 0.0169(18) 0.0062(17) -0.0011(18) 0.009(2)
C87 0.023(2) 0.033(2) 0.0211(19) 0.0128(18) -0.0013(17) 0.0124(19)
C89 0.034(2) 0.0115(19) 0.030(2) 0.0030(16) -0.0054(17) 0.0112(17)

loop_
_atom_type_symbol
_atom_type_description
_atom_type_scat_dispersion_real
_atom_type_scat_dispersion_imag
_atom_type_scat_source
C C 0.0033 0.0016 'International Tables Vol C Tables 4.2.6.8 and 6.1.1.4'
H H 0.0000 0.0000 'International Tables Vol C Tables 4.2.6.8 and 6.1.1.4'
F F 0.0171 0.0103 'International Tables Vol C Tables 4.2.6.8 and 6.1.1.4'
N N 0.0061 0.0033 'International Tables Vol C Tables 4.2.6.8 and 6.1.1.4'
O O 0.0106 0.0060 'International Tables Vol C Tables 4.2.6.8 and 6.1.1.4'

loop_
_geom_angle_atom_site_label_1
_geom_angle_atom_site_label_2
_geom_angle_atom_site_label_3
_geom_angle
_geom_angle_site_symmetry_1
_geom_angle_site_symmetry_3
_geom_angle_publ_flag
C18 O3 C19 114.8(3) . . ?
C16 N2 C9 116.3(3) . . ?
C8 O1 C17 114.9(3) . . ?
N2 C16 C18 121.1(3) . . ?
N2 C16 C17 122.5(3) . . ?
C18 C16 C17 116.3(3) . . ?
H7A C7 H7B 107.9 . . ?
N1 C7 H7A 109.3 . . ?
N1 C7 H7B 109.3 . . ?
N1 C7 C1 111.7(3) . . ?
C1 C7 H7A 109.3 . . ?
C1 C7 H7B 109.3 . . ?
C14 C13 H13 119.3 . . ?
C14 C13 C12 121.4(4) . . ?
C12 C13 H13 119.3 . . ?
C4 C5 H5 119.7 . . ?
C6 C5 H5 119.7 . . ?
C6 C5 C4 120.6(3) . . ?
H20A C20 H20B 109.5 . . ?
H20A C20 H20C 109.5 . . ?
H20B C20 H20C 109.5 . . ?
C19 C20 H20A 109.5 . . ?
C19 C20 H20B 109.5 . . ?
C19 C20 H20C 109.5 . . ?
C8 N1 C7 125.8(3) . . ?
C8 N1 C11 105.8(3) . . ?
C11 N1 C7 128.2(3) . . ?
O1 C8 C9 124.1(3) . . ?
N1 C8 O1 122.1(3) . . ?
N1 C8 C9 113.7(3) . . ?
N1 C11 C10 109.8(3) . . ?
N1 C11 C12 127.7(4) . . ?
C12 C11 C10 122.5(4) . . ?
C11 C10 C9 105.1(3) . . ?
C15 C10 C11 119.4(4) . . ?
C15 C10 C9 135.5(4) . . ?
O3 C18 C16 112.5(3) . . ?
O2 C18 O3 123.9(4) . . ?
O2 C18 C16 123.6(3) . . ?
O3 C19 C20 107.4(3) . . ?
O3 C19 H19A 110.2 . . ?
O3 C19 H19B 110.2 . . ?
C20 C19 H19A 110.2 . . ?
C20 C19 H19B 110.2 . . ?
H19A C19 H19B 108.5 . . ?
C13 C14 H14 119.0 . . ?
C15 C14 C13 122.1(4) . . ?
C15 C14 H14 119.0 . . ?
C3 C2 H2 120.4 . . ?
C1 C2 H2 120.4 . . ?
C1 C2 C3 119.2(3) . . ?
C13 C12 C11 116.2(4) . . ?
C13 C12 H12 121.9 . . ?
C11 C12 H12 121.9 . . ?
C2 C3 H3 119.4 . . ?
C4 C3 C2 121.2(4) . . ?
C4 C3 H3 119.4 . . ?
C5 C4 H4 120.5 . . ?
C3 C4 C5 119.0(4) . . ?
C3 C4 H4 120.5 . . ?
F2 C17 O1 105.9(3) . . ?
F2 C17 C16 109.4(3) . . ?
F1 C17 F2 105.0(3) . . ?
F1 C17 O1 103.8(3) . . ?
F1 C17 C16 115.0(3) . . ?
O1 C17 C16 116.8(3) . . ?
C5 C6 H6 119.7 . . ?
C5 C6 C1 120.5(4) . . ?
C1 C6 H6 119.7 . . ?
C2 C1 C7 120.1(3) . . ?
C2 C1 C6 119.4(4) . . ?
C6 C1 C7 120.5(3) . . ?
C10 C15 H15 120.8 . . ?
C14 C15 C10 118.4(4) . . ?
C14 C15 H15 120.8 . . ?
N2 C9 C8 122.3(4) . . ?
N2 C9 C10 132.0(3) . . ?
C8 C9 C10 105.5(3) . . ?
C36 O18 C67 114.7(3) . . ?
C36 N36 C28 106.3(3) . . ?
C36 N36 C39 126.5(3) . . ?
C28 N36 C39 127.2(3) . . ?
C70 O42 C59 115.4(3) . . ?
C61 N3 C63 117.0(3) . . ?
C29 C5BA H5BA 120.0 . . ?
C29 C5BA C81 120.0(4) . . ?
C81 C5BA H5BA 120.0 . . ?
C4AA C35 H35 119.6 . . ?
C4AA C35 C53 120.9(4) . . ?
C53 C35 H35 119.6 . . ?
C0AA C2BA H2BA 118.9 . . ?
C0AA C2BA C33 122.1(4) . . ?
C33 C2BA H2BA 118.9 . . ?
O18 C36 N36 120.6(3) . . ?
O18 C36 C63 126.7(3) . . ?
N36 C36 C63 112.8(3) . . ?
H5AA C5AA H5AB 109.5 . . ?
H5AA C5AA H5AC 109.5 . . ?
H5AB C5AA H5AC 109.5 . . ?
C59 C5AA H5AA 109.5 . . ?
C59 C5AA H5AB 109.5 . . ?
C59 C5AA H5AC 109.5 . . ?
N36 C28 C38 108.3(3) . . ?
C0AA C28 N36 128.4(3) . . ?
C0AA C28 C38 123.2(4) . . ?
C2BA C0AA C28 117.1(4) . . ?
C2BA C0AA H0AA 121.5 . . ?
C28 C0AA H0AA 121.4 . . ?
C35 C4AA H4AA 119.9 . . ?
C35 C4AA C29 120.2(4) . . ?
C29 C4AA H4AA 119.9 . . ?
C5BA C29 C4AA 119.5(4) . . ?
C5BA C29 H29 120.2 . . ?
C4AA C29 H29 120.2 . . ?
C2BA C33 H33 120.0 . . ?
C41 C33 C2BA 120.0(4) . . ?
C41 C33 H33 120.0 . . ?
C28 C38 C63 106.2(3) . . ?
C41 C38 C28 117.4(3) . . ?
C41 C38 C63 136.4(3) . . ?
N36 C39 H39A 108.6 . . ?
N36 C39 H39B 108.6 . . ?
N36 C39 C53 114.6(3) . . ?
H39A C39 H39B 107.6 . . ?
C53 C39 H39A 108.6 . . ?
C53 C39 H39B 108.6 . . ?
C33 C41 C38 120.1(4) . . ?
C33 C41 H41 119.9 . . ?
C38 C41 H41 119.9 . . ?
C35 C53 C39 120.0(3) . . ?
C35 C53 C81 119.1(4) . . ?
C81 C53 C39 120.9(4) . . ?
O42 C59 C5AA 110.5(3) . . ?
O42 C59 H59A 109.5 . . ?
O42 C59 H59B 109.5 . . ?
C5AA C59 H59A 109.5 . . ?
C5AA C59 H59B 109.5 . . ?
H59A C59 H59B 108.1 . . ?
N3 C61 C67 123.6(3) . . ?
N3 C61 C70 121.5(3) . . ?
C70 C61 C67 114.8(3) . . ?
N3 C63 C38 132.7(3) . . ?
C36 C63 N3 120.6(3) . . ?
C36 C63 C38 106.3(3) . . ?
F3 C67 F6 105.6(3) . . ?
F3 C67 O18 103.9(3) . . ?
F3 C67 C61 114.4(3) . . ?
F6 C67 O18 106.3(3) . . ?
F6 C67 C61 110.4(3) . . ?
O18 C67 C61 115.4(3) . . ?
O42 C70 C61 110.9(3) . . ?
O48 C70 O42 124.8(4) . . ?
O48 C70 C61 124.3(4) . . ?
C5BA C81 H81 119.9 . . ?
C53 C81 C5BA 120.2(4) . . ?
C53 C81 H81 119.9 . . ?
C46 O22 C84 114.6(3) . . ?
C25 O40 C76 116.7(3) . . ?
C46 N43 C32 127.3(3) . . ?
C46 N43 C48 105.3(3) . . ?
C48 N43 C32 127.1(3) . . ?
C80 N9 C66 116.5(3) . . ?
C1AA C30 H30 119.8 . . ?
C1AA C30 C51 120.5(3) . . ?
C51 C30 H30 119.8 . . ?
C57 C8AA H8AA 119.8 . . ?
C57 C8AA C92 120.4(4) . . ?
C92 C8AA H8AA 119.8 . . ?
C26 C27 H27 120.9 . . ?
C26 C27 C49 118.1(4) . . ?
C49 C27 H27 120.9 . . ?
C30 C1AA H1AA 119.6 . . ?
C30 C1AA C57 120.8(3) . . ?
C57 C1AA H1AA 119.6 . . ?
C49 C2AA H2AA 119.4 . . ?
C73 C2AA H2AA 119.4 . . ?
C73 C2AA C49 121.2(4) . . ?
H9BA C9BA H9BB 109.5 . . ?
H9BA C9BA H9BC 109.5 . . ?
H9BB C9BA H9BC 109.5 . . ?
C76 C9BA H9BA 109.5 . . ?
C76 C9BA H9BB 109.5 . . ?
C76 C9BA H9BC 109.5 . . ?
C27 C26 C48 119.8(3) . . ?
C27 C26 C66 134.8(4) . . ?
C48 C26 C66 105.5(3) . . ?
O26 C25 O40 126.0(4) . . ?
O26 C25 C80 121.5(4) . . ?
O40 C25 C80 112.4(3) . . ?
N43 C32 H32A 109.2 . . ?
N43 C32 H32B 109.2 . . ?
N43 C32 C51 112.1(3) . . ?
H32A C32 H32B 107.9 . . ?
C51 C32 H32A 109.2 . . ?
C51 C32 H32B 109.2 . . ?
O22 C46 C66 124.2(3) . . ?
N43 C46 O22 121.1(3) . . ?
N43 C46 C66 114.6(3) . . ?
N43 C48 C26 109.8(3) . . ?
C73 C48 N43 127.8(3) . . ?
C73 C48 C26 122.5(3) . . ?
C27 C49 C2AA 121.9(4) . . ?
C27 C49 H49 119.1 . . ?
C2AA C49 H49 119.1 . . ?
C30 C51 C32 121.6(3) . . ?
C92 C51 C30 118.7(3) . . ?
C92 C51 C32 119.7(3) . . ?
C8AA C57 H57 120.4 . . ?
C1AA C57 C8AA 119.2(4) . . ?
C1AA C57 H57 120.4 . . ?
N9 C66 C26 132.7(3) . . ?
N9 C66 C46 122.3(4) . . ?
C46 C66 C26 104.8(3) . . ?
C2AA C73 C48 116.6(3) . . ?
C2AA C73 H73 121.7 . . ?
C48 C73 H73 121.7 . . ?
O40 C76 H76A 110.0 . . ?
O40 C76 H76B 110.0 . . ?
C9BA C76 O40 108.4(4) . . ?
C9BA C76 H76A 110.0 . . ?
C9BA C76 H76B 110.0 . . ?
H76A C76 H76B 108.4 . . ?
N9 C80 C25 119.0(4) . . ?
N9 C80 C84 123.0(4) . . ?
C84 C80 C25 118.0(3) . . ?
F10 C84 F12 104.5(3) . . ?
F10 C84 O22 103.8(3) . . ?
F10 C84 C80 114.9(3) . . ?
F12 C84 O22 105.9(3) . . ?
F12 C84 C80 109.6(3) . . ?
O22 C84 C80 117.1(3) . . ?
C8AA C92 H92 119.8 . . ?
C51 C92 C8AA 120.4(3) . . ?
C51 C92 H92 119.8 . . ?
C75 O28 C31 114.1(3) . . ?
C43 O34 C24 115.4(3) . . ?
C21 N4 C45 116.4(3) . . ?
C75 N11 C87 106.6(3) . . ?
C75 N11 C89 125.7(3) . . ?
C87 N11 C89 127.7(3) . . ?
C71 C23 C45 135.7(4) . . ?
C87 C23 C45 106.4(3) . . ?
C87 C23 C71 117.9(4) . . ?
C4BA C22 H22 120.3 . . ?
C34 C22 H22 120.3 . . ?
C34 C22 C4BA 119.4(4) . . ?
C0BA C9AA H9AA 120.0 . . ?
C0BA C9AA C71 120.0(4) . . ?
C71 C9AA H9AA 120.0 . . ?
C6BA C3BA H3BA 119.8 . . ?
C6BA C3BA C34 120.4(3) . . ?
C34 C3BA H3BA 119.8 . . ?
C9AA C0BA H0BA 118.5 . . ?
C3AA C0BA C9AA 123.0(4) . . ?
C3AA C0BA H0BA 118.5 . . ?
C3BA C6BA C89 120.4(3) . . ?
C58 C6BA C3BA 119.6(4) . . ?
C58 C6BA C89 119.9(4) . . ?
F13 C31 F24 105.9(3) . . ?
F13 C31 O28 103.7(3) . . ?
F13 C31 C21 114.1(3) . . ?
F24 C31 O28 107.2(3) . . ?
F24 C31 C21 110.3(3) . . ?
O28 C31 C21 115.0(3) . . ?
H7BA C7BA H7BB 109.5 . . ?
H7BA C7BA H7BC 109.5 . . ?
H7BB C7BA H7BC 109.5 . . ?
C24 C7BA H7BA 109.5 . . ?
C24 C7BA H7BB 109.5 . . ?
C24 C7BA H7BC 109.5 . . ?
C22 C4BA H4BA 119.9 . . ?
C58 C4BA C22 120.2(4) . . ?
C58 C4BA H4BA 119.9 . . ?
C0BA C3AA H3AA 121.8 . . ?
C0BA C3AA C87 116.4(4) . . ?
C87 C3AA H3AA 121.8 . . ?
N4 C21 C31 123.4(3) . . ?
N4 C21 C43 120.3(3) . . ?
C43 C21 C31 116.1(3) . . ?
O34 C24 C7BA 106.7(3) . . ?
O34 C24 H24A 110.4 . . ?
O34 C24 H24B 110.4 . . ?
C7BA C24 H24A 110.4 . . ?
C7BA C24 H24B 110.4 . . ?
H24A C24 H24B 108.6 . . ?
C22 C34 C3BA 120.4(4) . . ?
C22 C34 H34 119.8 . . ?
C3BA C34 H34 119.8 . . ?
O34 C43 C21 113.0(3) . . ?
O38 C43 O34 124.2(4) . . ?
O38 C43 C21 122.8(3) . . ?
N4 C45 C23 132.9(3) . . ?
C75 C45 N4 120.5(4) . . ?
C75 C45 C23 106.5(3) . . ?
C6BA C58 C4BA 120.0(4) . . ?
C6BA C58 H58 120.0 . . ?
C4BA C58 H58 120.0 . . ?
C23 C71 H71 120.4 . . ?
C9AA C71 C23 119.2(4) . . ?
C9AA C71 H71 120.4 . . ?
O28 C75 N11 120.9(3) . . ?
O28 C75 C45 126.7(4) . . ?
N11 C75 C45 112.5(3) . . ?
C23 C87 N11 108.1(3) . . ?
C3AA C87 N11 128.3(4) . . ?
C3AA C87 C23 123.6(4) . . ?
N11 C89 C6BA 113.4(3) . . ?
N11 C89 H89A 108.9 . . ?
N11 C89 H89B 108.9 . . ?
C6BA C89 H89A 108.9 . . ?
C6BA C89 H89B 108.9 . . ?
H89A C89 H89B 107.7 . . ?

loop_
_geom_bond_atom_site_label_1
_geom_bond_atom_site_label_2
_geom_bond_distance
_geom_bond_site_symmetry_2
_geom_bond_publ_flag
F2 C17 1.366(4) . ?
F1 C17 1.340(4) . ?
O3 C18 1.344(4) . ?
O3 C19 1.466(4) . ?
O2 C18 1.201(4) . ?
N2 C16 1.306(4) . ?
N2 C9 1.366(5) . ?
O1 C8 1.353(4) . ?
O1 C17 1.395(4) . ?
C16 C18 1.475(5) . ?
C16 C17 1.508(5) . ?
C7 H7A 0.9900 . ?
C7 H7B 0.9900 . ?
C7 N1 1.456(5) . ?
C7 C1 1.517(5) . ?
C13 H13 0.9500 . ?
C13 C14 1.392(5) . ?
C13 C12 1.396(5) . ?
C5 H5 0.9500 . ?
C5 C4 1.390(6) . ?
C5 C6 1.367(6) . ?
C20 H20A 0.9800 . ?
C20 H20B 0.9800 . ?
C20 H20C 0.9800 . ?
C20 C19 1.504(5) . ?
N1 C8 1.341(5) . ?
N1 C11 1.402(5) . ?
C8 C9 1.376(5) . ?
C11 C10 1.421(5) . ?
C11 C12 1.403(5) . ?
C10 C15 1.387(5) . ?
C10 C9 1.449(5) . ?
C19 H19A 0.9900 . ?
C19 H19B 0.9900 . ?
C14 H14 0.9500 . ?
C14 C15 1.385(5) . ?
C2 H2 0.9500 . ?
C2 C3 1.400(6) . ?
C2 C1 1.379(5) . ?
C12 H12 0.9500 . ?
C3 H3 0.9500 . ?
C3 C4 1.369(5) . ?
C4 H4 0.9500 . ?
C6 H6 0.9500 . ?
C6 C1 1.396(5) . ?
C15 H15 0.9500 . ?
F3 C67 1.345(4) . ?
F6 C67 1.362(4) . ?
O18 C36 1.342(4) . ?
O18 C67 1.416(4) . ?
N36 C36 1.345(5) . ?
N36 C28 1.408(5) . ?
N36 C39 1.465(4) . ?
O42 C59 1.460(4) . ?
O42 C70 1.363(5) . ?
O48 C70 1.205(5) . ?
N3 C61 1.295(5) . ?
N3 C63 1.366(4) . ?
C5BA H5BA 0.9500 . ?
C5BA C29 1.381(5) . ?
C5BA C81 1.400(5) . ?
C35 H35 0.9500 . ?
C35 C4AA 1.380(5) . ?
C35 C53 1.382(5) . ?
C2BA H2BA 0.9500 . ?
C2BA C0AA 1.373(5) . ?
C2BA C33 1.392(5) . ?
C36 C63 1.365(5) . ?
C5AA H5AA 0.9800 . ?
C5AA H5AB 0.9800 . ?
C5AA H5AC 0.9800 . ?
C5AA C59 1.468(5) . ?
C28 C0AA 1.380(5) . ?
C28 C38 1.417(5) . ?
C0AA H0AA 0.9500 . ?
C4AA H4AA 0.9500 . ?
C4AA C29 1.390(5) . ?
C29 H29 0.9500 . ?
C33 H33 0.9500 . ?
C33 C41 1.384(5) . ?
C38 C41 1.396(5) . ?
C38 C63 1.424(5) . ?
C39 H39A 0.9900 . ?
C39 H39B 0.9900 . ?
C39 C53 1.521(5) . ?
C41 H41 0.9500 . ?
C53 C81 1.387(5) . ?
C59 H59A 0.9900 . ?
C59 H59B 0.9900 . ?
C61 C67 1.520(5) . ?
C61 C70 1.488(5) . ?
C81 H81 0.9500 . ?
F10 C84 1.347(4) . ?
F12 C84 1.363(4) . ?
O22 C46 1.360(4) . ?
O22 C84 1.404(4) . ?
O26 C25 1.205(5) . ?
O40 C25 1.329(5) . ?
O40 C76 1.495(5) . ?
N43 C32 1.457(4) . ?
N43 C46 1.335(5) . ?
N43 C48 1.406(4) . ?
N9 C66 1.362(5) . ?
N9 C80 1.307(5) . ?
C30 H30 0.9500 . ?
C30 C1AA 1.368(5) . ?
C30 C51 1.406(5) . ?
C8AA H8AA 0.9500 . ?
C8AA C57 1.386(5) . ?
C8AA C92 1.389(5) . ?
C27 H27 0.9500 . ?
C27 C26 1.383(5) . ?
C27 C49 1.388(5) . ?
C1AA H1AA 0.9500 . ?
C1AA C57 1.385(5) . ?
C2AA H2AA 0.9500 . ?
C2AA C49 1.403(5) . ?
C2AA C73 1.389(5) . ?
C9BA H9BA 0.9800 . ?
C9BA H9BB 0.9800 . ?
C9BA H9BC 0.9800 . ?
C9BA C76 1.451(6) . ?
C26 C48 1.417(5) . ?
C26 C66 1.449(5) . ?
C25 C80 1.509(6) . ?
C32 H32A 0.9900 . ?
C32 H32B 0.9900 . ?
C32 C51 1.512(5) . ?
C46 C66 1.376(5) . ?
C48 C73 1.399(5) . ?
C49 H49 0.9500 . ?
C51 C92 1.386(5) . ?
C57 H57 0.9500 . ?
C73 H73 0.9500 . ?
C76 H76A 0.9900 . ?
C76 H76B 0.9900 . ?
C80 C84 1.494(6) . ?
C92 H92 0.9500 . ?
F13 C31 1.353(5) . ?
F24 C31 1.360(4) . ?
O28 C31 1.409(4) . ?
O28 C75 1.339(5) . ?
O34 C24 1.455(4) . ?
O34 C43 1.330(4) . ?
O38 C43 1.225(4) . ?
N4 C21 1.293(5) . ?
N4 C45 1.379(5) . ?
N11 C75 1.347(5) . ?
N11 C87 1.412(5) . ?
N11 C89 1.467(4) . ?
C23 C45 1.431(5) . ?
C23 C71 1.411(5) . ?
C23 C87 1.404(5) . ?
C22 H22 0.9500 . ?
C22 C4BA 1.397(6) . ?
C22 C34 1.371(5) . ?
C9AA H9AA 0.9500 . ?
C9AA C0BA 1.388(5) . ?
C9AA C71 1.391(6) . ?
C3BA H3BA 0.9500 . ?
C3BA C6BA 1.385(5) . ?
C3BA C34 1.391(5) . ?
C0BA H0BA 0.9500 . ?
C0BA C3AA 1.373(6) . ?
C6BA C58 1.379(5) . ?
C6BA C89 1.512(5) . ?
C31 C21 1.512(5) . ?
C7BA H7BA 0.9800 . ?
C7BA H7BB 0.9800 . ?
C7BA H7BC 0.9800 . ?
C7BA C24 1.515(5) . ?
C4BA H4BA 0.9500 . ?
C4BA C58 1.394(5) . ?
C3AA H3AA 0.9500 . ?
C3AA C87 1.385(6) . ?
C21 C43 1.479(5) . ?
C24 H24A 0.9900 . ?
C24 H24B 0.9900 . ?
C34 H34 0.9500 . ?
C45 C75 1.357(5) . ?
C58 H58 0.9500 . ?
C71 H71 0.9500 . ?
C89 H89A 0.9900 . ?
C89 H89B 0.9900 . ?

loop_
_geom_torsion_atom_site_label_1
_geom_torsion_atom_site_label_2
_geom_torsion_atom_site_label_3
_geom_torsion_atom_site_label_4
_geom_torsion
_geom_torsion_site_symmetry_1
_geom_torsion_site_symmetry_2
_geom_torsion_site_symmetry_3
_geom_torsion_site_symmetry_4
_geom_torsion_publ_flag
N2 C16 C18 O3 0.5(5) . . . . ?
N2 C16 C18 O2 179.6(4) . . . . ?
N2 C16 C17 F2 -102.1(4) . . . . ?
N2 C16 C17 F1 140.1(3) . . . . ?
N2 C16 C17 O1 18.2(5) . . . . ?
O1 C8 C9 N2 2.8(6) . . . . ?
O1 C8 C9 C10 179.0(3) . . . . ?
C16 N2 C9 C8 -5.4(5) . . . . ?
C16 N2 C9 C10 179.6(4) . . . . ?
C7 N1 C8 O1 4.6(5) . . . . ?
C7 N1 C8 C9 -178.0(3) . . . . ?
C7 N1 C11 C10 177.7(3) . . . . ?
C7 N1 C11 C12 -2.0(6) . . . . ?
C13 C14 C15 C10 0.0(5) . . . . ?
C5 C6 C1 C7 179.4(4) . . . . ?
C5 C6 C1 C2 0.1(5) . . . . ?
N1 C7 C1 C2 116.1(4) . . . . ?
N1 C7 C1 C6 -63.3(4) . . . . ?
N1 C8 C9 N2 -174.5(3) . . . . ?
N1 C8 C9 C10 1.6(4) . . . . ?
N1 C11 C10 C15 -179.4(3) . . . . ?
N1 C11 C10 C9 -1.4(4) . . . . ?
N1 C11 C12 C13 178.6(3) . . . . ?
C8 O1 C17 F2 102.7(3) . . . . ?
C8 O1 C17 F1 -147.0(3) . . . . ?
C8 O1 C17 C16 -19.4(4) . . . . ?
C8 N1 C11 C10 2.3(4) . . . . ?
C8 N1 C11 C12 -177.4(4) . . . . ?
C11 N1 C8 O1 -179.9(3) . . . . ?
C11 N1 C8 C9 -2.5(4) . . . . ?
C11 C10 C15 C14 0.2(5) . . . . ?
C11 C10 C9 N2 175.5(4) . . . . ?
C11 C10 C9 C8 -0.1(4) . . . . ?
C10 C11 C12 C13 -1.1(5) . . . . ?
C18 O3 C19 C20 -160.8(3) . . . . ?
C18 C16 C17 F2 74.5(4) . . . . ?
C18 C16 C17 F1 -43.4(4) . . . . ?
C18 C16 C17 O1 -165.3(3) . . . . ?
C19 O3 C18 O2 0.5(5) . . . . ?
C19 O3 C18 C16 179.5(3) . . . . ?
C14 C13 C12 C11 1.3(5) . . . . ?
C2 C3 C4 C5 -2.1(6) . . . . ?
C12 C13 C14 C15 -0.8(6) . . . . ?
C12 C11 C10 C15 0.3(6) . . . . ?
C12 C11 C10 C9 178.3(3) . . . . ?
C3 C2 C1 C7 -179.4(3) . . . . ?
C3 C2 C1 C6 -0.1(6) . . . . ?
C4 C5 C6 C1 -1.1(6) . . . . ?
C17 O1 C8 N1 -172.4(3) . . . . ?
C17 O1 C8 C9 10.5(5) . . . . ?
C17 C16 C18 O3 -176.1(3) . . . . ?
C17 C16 C18 O2 3.0(5) . . . . ?
C6 C5 C4 C3 2.0(6) . . . . ?
C1 C7 N1 C8 -80.9(4) . . . . ?
C1 C7 N1 C11 104.6(4) . . . . ?
C1 C2 C3 C4 1.1(6) . . . . ?
C15 C10 C9 N2 -6.9(7) . . . . ?
C15 C10 C9 C8 177.4(4) . . . . ?
C9 N2 C16 C18 178.5(3) . . . . ?
C9 N2 C16 C17 -5.1(5) . . . . ?
C9 C10 C15 C14 -177.0(4) . . . . ?
O18 C36 C63 N3 -4.6(6) . . . . ?
O18 C36 C63 C38 -179.3(3) . . . . ?
N36 C36 C63 N3 176.1(3) . . . . ?
N36 C36 C63 C38 1.5(4) . . . . ?
N36 C28 C0AA C2BA -179.3(3) . . . . ?
N36 C28 C38 C41 179.0(3) . . . . ?
N36 C28 C38 C63 0.3(4) . . . . ?
N36 C39 C53 C35 -129.6(4) . . . . ?
N36 C39 C53 C81 49.9(5) . . . . ?
N3 C61 C67 F3 -135.2(4) . . . . ?
N3 C61 C67 F6 105.9(4) . . . . ?
N3 C61 C67 O18 -14.7(5) . . . . ?
N3 C61 C70 O42 -6.0(5) . . . . ?
N3 C61 C70 O48 174.9(3) . . . . ?
C35 C4AA C29 C5BA 1.0(6) . . . . ?
C35 C53 C81 C5BA 1.0(5) . . . . ?
C2BA C33 C41 C38 -0.4(6) . . . . ?
C36 O18 C67 F3 140.9(3) . . . . ?
C36 O18 C67 F6 -107.9(3) . . . . ?
C36 O18 C67 C61 14.9(4) . . . . ?
C36 N36 C28 C0AA 178.4(4) . . . . ?
C36 N36 C28 C38 0.6(4) . . . . ?
C36 N36 C39 C53 86.6(4) . . . . ?
C28 N36 C36 O18 179.4(3) . . . . ?
C28 N36 C36 C63 -1.3(4) . . . . ?
C28 N36 C39 C53 -93.2(4) . . . . ?
C28 C38 C41 C33 0.0(5) . . . . ?
C28 C38 C63 N3 -174.7(4) . . . . ?
C28 C38 C63 C36 -1.0(4) . . . . ?
C0AA C2BA C33 C41 -0.4(6) . . . . ?
C0AA C28 C38 C41 1.1(5) . . . . ?
C0AA C28 C38 C63 -177.7(3) . . . . ?
C4AA C35 C53 C39 178.4(3) . . . . ?
C4AA C35 C53 C81 -1.1(6) . . . . ?
C29 C5BA C81 C53 0.1(6) . . . . ?
C33 C2BA C0AA C28 1.4(6) . . . . ?
C38 C28 C0AA C2BA -1.8(6) . . . . ?
C39 N36 C36 O18 -0.4(5) . . . . ?
C39 N36 C36 C63 178.8(3) . . . . ?
C39 N36 C28 C0AA -1.8(6) . . . . ?
C39 N36 C28 C38 -179.6(3) . . . . ?
C39 C53 C81 C5BA -178.5(3) . . . . ?
C41 C38 C63 N3 6.9(7) . . . . ?
C41 C38 C63 C36 -179.4(4) . . . . ?
C53 C35 C4AA C29 0.1(6) . . . . ?
C59 O42 C70 O48 0.0(5) . . . . ?
C59 O42 C70 C61 -179.2(3) . . . . ?
C61 N3 C63 C36 5.9(5) . . . . ?
C61 N3 C63 C38 178.8(4) . . . . ?
C63 N3 C61 C67 3.8(5) . . . . ?
C63 N3 C61 C70 -179.5(3) . . . . ?
C63 C38 C41 C33 178.3(4) . . . . ?
C67 O18 C36 N36 172.5(3) . . . . ?
C67 O18 C36 C63 -6.7(5) . . . . ?
C67 C61 C70 O42 170.9(3) . . . . ?
C67 C61 C70 O48 -8.2(5) . . . . ?
C70 O42 C59 C5AA -90.6(4) . . . . ?
C70 C61 C67 F3 48.0(4) . . . . ?
C70 C61 C67 F6 -71.0(4) . . . . ?
C70 C61 C67 O18 168.5(3) . . . . ?
C81 C5BA C29 C4AA -1.1(6) . . . . ?
O22 C46 C66 N9 2.2(6) . . . . ?
O22 C46 C66 C26 177.7(3) . . . . ?
O26 C25 C80 N9 -178.3(4) . . . . ?
O26 C25 C80 C84 4.1(6) . . . . ?
O40 C25 C80 N9 4.9(5) . . . . ?
O40 C25 C80 C84 -172.7(3) . . . . ?
N43 C32 C51 C30 -47.5(5) . . . . ?
N43 C32 C51 C92 132.6(4) . . . . ?
N43 C46 C66 N9 -174.5(3) . . . . ?
N43 C46 C66 C26 1.0(4) . . . . ?
N43 C48 C73 C2AA -179.5(3) . . . . ?
N9 C80 C84 F10 138.4(4) . . . . ?
N9 C80 C84 F12 -104.3(4) . . . . ?
N9 C80 C84 O22 16.2(5) . . . . ?
C30 C1AA C57 C8AA 0.0(6) . . . . ?
C30 C51 C92 C8AA -0.1(6) . . . . ?
C27 C26 C48 N43 179.7(3) . . . . ?
C27 C26 C48 C73 0.4(6) . . . . ?
C27 C26 C66 N9 -6.3(7) . . . . ?
C27 C26 C66 C46 179.0(4) . . . . ?
C1AA C30 C51 C32 179.2(4) . . . . ?
C1AA C30 C51 C92 -0.9(5) . . . . ?
C26 C27 C49 C2AA -0.2(6) . . . . ?
C26 C48 C73 C2AA -0.3(5) . . . . ?
C25 O40 C76 C9BA 86.8(5) . . . . ?
C25 C80 C84 F10 -44.1(4) . . . . ?
C25 C80 C84 F12 73.1(4) . . . . ?
C25 C80 C84 O22 -166.3(3) . . . . ?
C32 N43 C46 O22 6.8(6) . . . . ?
C32 N43 C46 C66 -176.4(3) . . . . ?
C32 N43 C48 C26 176.5(3) . . . . ?
C32 N43 C48 C73 -4.2(6) . . . . ?
C32 C51 C92 C8AA 179.8(3) . . . . ?
C46 O22 C84 F10 -144.9(3) . . . . ?
C46 O22 C84 F12 105.4(3) . . . . ?
C46 O22 C84 C80 -17.1(4) . . . . ?
C46 N43 C32 C51 -91.1(4) . . . . ?
C46 N43 C48 C26 1.9(4) . . . . ?
C46 N43 C48 C73 -178.8(3) . . . . ?
C48 N43 C32 C51 95.5(4) . . . . ?
C48 N43 C46 O22 -178.6(3) . . . . ?
C48 N43 C46 C66 -1.8(4) . . . . ?
C48 C26 C66 N9 175.0(4) . . . . ?
C48 C26 C66 C46 0.3(4) . . . . ?
C49 C27 C26 C48 -0.1(5) . . . . ?
C49 C27 C26 C66 -178.6(4) . . . . ?
C49 C2AA C73 C48 0.0(5) . . . . ?
C51 C30 C1AA C57 1.0(6) . . . . ?
C57 C8AA C92 C51 1.2(6) . . . . ?
C66 N9 C80 C25 177.7(3) . . . . ?
C66 N9 C80 C84 -4.9(5) . . . . ?
C66 C26 C48 N43 -1.4(4) . . . . ?
C66 C26 C48 C73 179.3(3) . . . . ?
C73 C2AA C49 C27 0.3(6) . . . . ?
C76 O40 C25 O26 0.3(6) . . . . ?
C76 O40 C25 C80 177.0(3) . . . . ?
C80 N9 C66 C26 -178.4(4) . . . . ?
C80 N9 C66 C46 -4.4(5) . . . . ?
C84 O22 C46 N43 -174.4(3) . . . . ?
C84 O22 C46 C66 9.2(5) . . . . ?
C92 C8AA C57 C1AA -1.1(6) . . . . ?
F13 C31 C21 N4 140.5(3) . . . . ?
F13 C31 C21 C43 -44.3(4) . . . . ?
F24 C31 C21 N4 -100.5(4) . . . . ?
F24 C31 C21 C43 74.7(4) . . . . ?
O28 C31 C21 N4 20.9(5) . . . . ?
O28 C31 C21 C43 -163.9(3) . . . . ?
N4 C21 C43 O34 -3.1(5) . . . . ?
N4 C21 C43 O38 176.8(3) . . . . ?
N4 C45 C75 O28 3.7(6) . . . . ?
N4 C45 C75 N11 -175.6(3) . . . . ?
C23 C45 C75 O28 179.7(3) . . . . ?
C23 C45 C75 N11 0.5(4) . . . . ?
C22 C4BA C58 C6BA 0.8(6) . . . . ?
C9AA C0BA C3AA C87 -1.4(6) . . . . ?
C3BA C6BA C58 C4BA -1.1(6) . . . . ?
C3BA C6BA C89 N11 120.2(4) . . . . ?
C0BA C9AA C71 C23 -1.0(5) . . . . ?
C0BA C3AA C87 N11 178.6(3) . . . . ?
C0BA C3AA C87 C23 -1.0(6) . . . . ?
C6BA C3BA C34 C22 -0.2(6) . . . . ?
C31 O28 C75 N11 -169.5(3) . . . . ?
C31 O28 C75 C45 11.4(5) . . . . ?
C31 C21 C43 O34 -178.4(3) . . . . ?
C31 C21 C43 O38 1.5(5) . . . . ?
C4BA C22 C34 C3BA -0.1(6) . . . . ?
C21 N4 C45 C23 179.1(4) . . . . ?
C21 N4 C45 C75 -6.0(5) . . . . ?
C24 O34 C43 O38 0.9(5) . . . . ?
C24 O34 C43 C21 -179.2(3) . . . . ?
C34 C22 C4BA C58 -0.2(6) . . . . ?
C34 C3BA C6BA C58 0.8(6) . . . . ?
C34 C3BA C6BA C89 -178.4(3) . . . . ?
C43 O34 C24 C7BA -157.2(3) . . . . ?
C45 N4 C21 C31 -6.4(5) . . . . ?
C45 N4 C21 C43 178.7(3) . . . . ?
C45 C23 C71 C9AA -177.9(4) . . . . ?
C45 C23 C87 N11 0.1(4) . . . . ?
C45 C23 C87 C3AA 179.9(3) . . . . ?
C58 C6BA C89 N11 -59.0(5) . . . . ?
C71 C23 C45 N4 -8.2(7) . . . . ?
C71 C23 C45 C75 176.5(4) . . . . ?
C71 C23 C87 N11 -177.4(3) . . . . ?
C71 C23 C87 C3AA 2.4(6) . . . . ?
C71 C9AA C0BA C3AA 2.4(6) . . . . ?
C75 O28 C31 F13 -146.8(3) . . . . ?
C75 O28 C31 F24 101.5(3) . . . . ?
C75 O28 C31 C21 -21.6(4) . . . . ?
C75 N11 C87 C23 0.1(4) . . . . ?
C75 N11 C87 C3AA -179.6(4) . . . . ?
C75 N11 C89 C6BA -81.8(4) . . . . ?
C87 N11 C75 O28 -179.7(3) . . . . ?
C87 N11 C75 C45 -0.4(4) . . . . ?
C87 N11 C89 C6BA 102.0(4) . . . . ?
C87 C23 C45 N4 175.0(4) . . . . ?
C87 C23 C45 C75 -0.4(4) . . . . ?
C87 C23 C71 C9AA -1.3(5) . . . . ?
C89 N11 C75 O28 3.5(5) . . . . ?
C89 N11 C75 C45 -177.2(3) . . . . ?
C89 N11 C87 C23 176.9(3) . . . . ?
C89 N11 C87 C3AA -2.8(6) . . . . ?
C89 C6BA C58 C4BA 178.1(3) . . . . ?

loop_
_twin_individual_id
_twin_individual_mass_fraction_refined
1 0.5000(15)
2 0.5000(15)
